data_7220558
loop_
_publ_author_name
'Sl\'adkov\'a, V.'
'Skalick\'a, T.'
'Sko\<repov\'a, E.'
'\<Cejka, J.'
'Eigner, V.'
'Kratochv\'il, B.'

_publ_section_title
;
 Systematic solvate screening of trospium chloride: discovering hydrates
 of a long-established pharmaceutical
;
_journal_issue 25
_journal_name_full CrystEngComm
_journal_page_first 4712
_journal_paper_doi 10.1039/C5CE00744E
_journal_volume 17
_journal_year 2015
_chemical_formula_moiety 'C25 H30 N O3, Cl, 1.5(H2 O)'
_chemical_formula_sum 'C25 H33 Cl N O4.5'
_chemical_formula_weight 455
_chemical_name_systematic ' ?'
_space_group_IT_number 14
_symmetry_cell_setting monoclinic
_symmetry_Int_Tables_number 14
_symmetry_space_group_name_Hall '-P 2ybc'
_symmetry_space_group_name_H-M 'P 1 21/c 1'
_audit_update_record
;
2015-03-25 deposited with the CCDC.
2015-05-25 downloaded from the CCDC.
;
_cell_angle_alpha 90
_cell_angle_beta 100.0985(14)
_cell_angle_gamma 90
_cell_formula_units_Z 8
_cell_length_a 39.7859(5)
_cell_length_b 6.95750(10)
_cell_length_c 17.1898(4)
_cell_measurement_reflns_used 44577
_cell_measurement_temperature 180
_cell_measurement_theta_max 77.03
_cell_measurement_theta_min 4.51
_cell_volume 4684.60(14)
_computing_cell_refinement
;
CrysAlisPro, Agilent Technologies,
Version 1.171.34.49 (release 20-01-2011 CrysAlis171 .NET)
(compiled Jan 20 2011,15:58:25)
;
_computing_data_collection
;
CrysAlisPro, Agilent Technologies,
Version 1.171.34.49 (release 20-01-2011 CrysAlis171 .NET)
(compiled Jan 20 2011,15:58:25)
;
_computing_data_reduction
;
CrysAlisPro, Agilent Technologies,
Version 1.171.34.49 (release 20-01-2011 CrysAlis171 .NET)
(compiled Jan 20 2011,15:58:25)
;
_diffrn_ambient_temperature 180
_diffrn_detector_area_resol_mean 8.1917
_diffrn_measured_fraction_theta_full 0.99
_diffrn_measured_fraction_theta_max 0.99
_diffrn_measurement_device 'four-cycle diffractometer'
_diffrn_measurement_device_type 'Xcalibur, Onyx'
_diffrn_measurement_method '\w scans'
_diffrn_radiation_monochromator graphite
_diffrn_radiation_probe x-ray
_diffrn_radiation_source 'Enhance (Cu) X-ray Source'
_diffrn_radiation_type 'Cu K\a'
_diffrn_radiation_wavelength 1.5418
_diffrn_reflns_av_R_equivalents 0.0613
_diffrn_reflns_av_unetI/netI 0.0185
_diffrn_reflns_limit_h_max 50
_diffrn_reflns_limit_h_min -49
_diffrn_reflns_limit_k_max 8
_diffrn_reflns_limit_k_min -8
_diffrn_reflns_limit_l_max 21
_diffrn_reflns_limit_l_min -21
_diffrn_reflns_number 98885
_diffrn_reflns_theta_full 77.33
_diffrn_reflns_theta_max 77.32
_diffrn_reflns_theta_min 4.52
_exptl_absorpt_coefficient_mu 1.722
_exptl_absorpt_correction_T_max 0.813
_exptl_absorpt_correction_T_min 0.355
_exptl_absorpt_correction_type analytical
_exptl_absorpt_process_details
;
CrysAlisPro, Agilent Technologies,
Version 1.171.34.49 (release 20-01-2011 CrysAlis171 .NET)
(compiled Jan 20 2011,15:58:25)
Analytical numeric absorption correction using a multifaceted crystal
            model based on expressions derived by R.C. Clark & J.S. Reid.
(Clark, R. C. & Reid, J. S. (1995). Acta Cryst. A51, 887-897)
;
_exptl_crystal_colour colourless
_exptl_crystal_density_diffrn 1.2898
_exptl_crystal_description block
_exptl_crystal_F_000 1944
_exptl_crystal_size_max 0.966
_exptl_crystal_size_mid 0.654
_exptl_crystal_size_min 0.159
_refine_diff_density_max 0.42
_refine_diff_density_min -0.37
_refine_ls_extinction_method none
_refine_ls_goodness_of_fit_gt 1.97
_refine_ls_goodness_of_fit_ref 1.91
_refine_ls_hydrogen_treatment mixed
_refine_ls_number_constraints 240
_refine_ls_number_parameters 592
_refine_ls_number_reflns 9845
_refine_ls_number_restraints 8
_refine_ls_R_factor_all 0.0511
_refine_ls_R_factor_gt 0.0457
_refine_ls_shift/su_max 0.0482
_refine_ls_shift/su_mean 0.0013
_refine_ls_structure_factor_coef Fsqd
_refine_ls_weighting_details w=1/(\s^2^(I)+0.0016I^2^)
_refine_ls_weighting_scheme sigma
_refine_ls_wR_factor_gt 0.1199
_refine_ls_wR_factor_ref 0.1254
_reflns_number_gt 8540
_reflns_number_total 9845
_reflns_threshold_expression I>3\s(I)
_cod_data_source_file c5ce00744e2.cif
_cod_data_source_block TCl_sesHyd
_cod_depositor_comments
;
The following automatic conversions were performed:

'_diffrn_radiation_probe' value 'X-ray' changed to 'x-ray' according
to
/usr/data/users/saulius/crontab/automatic-downloads/rss-feeds/RSC/lib/dictionaries/cif_core.dic
dictionary named 'cif_core.dic' version 2.4.2 from 2011-04-26.

Automatic conversion script
Id: cif_fix_values 3271 2015-04-21 07:52:19Z andrius 

 Adding full bibliography for 7220553--7220559.cif.

2017-03-04
Z value and formula fixed to values more according to usual
chemical conventions.                 miguel
;
_cod_original_formula_sum 'C50 H66 Cl2 N2 O9'
_cod_original_formula_weight 910
_cod_original_formula_moiety '2(C25 H30 N O3), 2(Cl), 3(H2 O)'
_cod_original_formula_units_Z 4
_cod_original_sg_symbol_Hall '-P 2ycb'
_cod_database_code 7220558

loop_
_space_group_symop_id
_space_group_symop_operation_xyz
1 x,y,z
2 -x,y+1/2,-z+1/2
3 -x,-y,-z
4 x,-y+1/2,z+1/2

loop_
_atom_site_label
_atom_site_type_symbol
_atom_site_fract_x
_atom_site_fract_y
_atom_site_fract_z
_atom_site_adp_type
_atom_site_U_iso_or_equiv
_atom_site_site_symmetry_multiplicity
_atom_site_occupancy
_atom_site_calc_flag
Cl1a Cl 0.811636(9) 0.61643(5) 0.65590(2) Uani 0.03440(11) 4 1 d
Cl1b Cl 0.686667(8) 0.11614(5) 0.81095(2) Uani 0.03368(11) 4 1 d
O1a O 0.87261(3) 0.23167(16) 0.74306(6) Uani 0.0338(3) 4 1 d
O2a O 0.87360(3) 0.19027(18) 0.61386(6) Uani 0.0402(4) 4 1 d
O3a O 0.88846(3) 0.60235(16) 0.72221(7) Uani 0.0357(3) 4 1 d
O1b O 0.62795(3) 0.71937(17) 0.84648(6) Uani 0.0341(3) 4 1 d
O2b O 0.62755(3) 0.68548(18) 0.71633(6) Uani 0.0386(3) 4 1 d
O3b O 0.61095(3) 1.08978(16) 0.81544(7) Uani 0.0357(3) 4 1 d
O1w O 0.68161(3) 0.4310(2) 0.68077(8) Uani 0.0449(4) 4 1 d
O2w O 0.81749(4) 0.9473(2) 0.53389(8) Uani 0.0514(4) 4 1 d
O3w O 0.75274(4) 0.5074(3) 0.75451(11) Uani 0.0707(6) 4 1 d
N1a N 0.81794(3) 0.03676(16) 0.88743(7) Uani 0.0238(3) 4 1 d
N1b N 0.68411(3) 0.53567(16) 1.03523(7) Uani 0.0244(3) 4 1 d
C1a C 0.88177(3) 0.2766(2) 0.67494(8) Uani 0.0267(4) 4 1 d
C2a C 0.90532(3) 0.4552(2) 0.68756(8) Uani 0.0269(4) 4 1 d
C3a C 0.93725(3) 0.4004(2) 0.74732(9) Uani 0.0322(4) 4 1 d
C4a C 0.95100(4) 0.2161(3) 0.75027(11) Uani 0.0446(5) 4 1 d
C5a C 0.98024(5) 0.1724(4) 0.80459(13) Uani 0.0601(7) 4 1 d
C6a C 0.99577(5) 0.3104(5) 0.85544(12) Uani 0.0699(9) 4 1 d
C7a C 0.98226(5) 0.4923(5) 0.85276(13) Uani 0.0688(9) 4 1 d
C8a C 0.95305(4) 0.5397(3) 0.79891(11) Uani 0.0483(6) 4 1 d
C9a C 0.91564(3) 0.5215(2) 0.60995(9) Uani 0.0315(4) 4 1 d
C10a C 0.93392(4) 0.4009(3) 0.56805(10) Uani 0.0429(5) 4 1 d
C11a C 0.94471(5) 0.4669(4) 0.50001(11) Uani 0.0597(8) 4 1 d
C12a C 0.93727(6) 0.6515(4) 0.47362(12) Uani 0.0683(8) 4 1 d
C13a C 0.91891(6) 0.7702(4) 0.51394(13) Uani 0.0639(7) 4 1 d
C14a C 0.90807(4) 0.7069(3) 0.58232(11) Uani 0.0442(5) 4 1 d
C15a C 0.85291(3) 0.0566(2) 0.74899(8) Uani 0.0275(4) 4 1 d
C16a C 0.86869(3) -0.0346(2) 0.82756(8) Uani 0.0298(4) 4 1 d
C17a C 0.85645(3) 0.0560(2) 0.89891(8) Uani 0.0277(4) 4 1 d
C18a C 0.86124(4) 0.2742(2) 0.90461(9) Uani 0.0337(4) 4 1 d
C19a C 0.82850(4) 0.3588(2) 0.85385(9) Uani 0.0336(4) 4 1 d
C20a C 0.80687(3) 0.18397(19) 0.82203(8) Uani 0.0268(4) 4 1 d
C21a C 0.81538(3) 0.1091(2) 0.74420(8) Uani 0.0276(4) 4 1 d
C22a C 0.80458(4) -0.1647(2) 0.87209(9) Uani 0.0307(4) 4 1 d
C23a C 0.76835(4) -0.1580(3) 0.88876(10) Uani 0.0396(5) 4 1 d
C24a C 0.76857(4) 0.0032(3) 0.94989(10) Uani 0.0402(5) 4 1 d
C25a C 0.80435(4) 0.0887(2) 0.96191(8) Uani 0.0297(4) 4 1 d
C1b C 0.61886(3) 0.7675(2) 0.77113(8) Uani 0.0268(4) 4 1 d
C2b C 0.59468(3) 0.9440(2) 0.76559(8) Uani 0.0271(4) 4 1 d
C3b C 0.58467(3) 1.0141(2) 0.67997(9) Uani 0.0319(4) 4 1 d
C4b C 0.56679(4) 0.8951(3) 0.62167(10) Uani 0.0415(5) 4 1 d
C5b C 0.55650(5) 0.9647(4) 0.54517(11) Uani 0.0575(7) 4 1 d
C6b C 0.56383(5) 1.1503(4) 0.52636(13) Uani 0.0646(8) 4 1 d
C7b C 0.58180(5) 1.2684(4) 0.58344(14) Uani 0.0597(7) 4 1 d
C8b C 0.59220(4) 1.2008(3) 0.66039(12) Uani 0.0440(5) 4 1 d
C9b C 0.56282(3) 0.8838(2) 0.79836(8) Uani 0.0321(4) 4 1 d
C10b C 0.54942(4) 0.6988(3) 0.78803(11) Uani 0.0441(5) 4 1 d
C11b C 0.52019(5) 0.6496(4) 0.81800(13) Uani 0.0585(7) 4 1 d
C12b C 0.50450(5) 0.7837(4) 0.85816(12) Uani 0.0661(9) 4 1 d
C13b C 0.51761(5) 0.9669(5) 0.86870(13) Uani 0.0655(9) 4 1 d
C14b C 0.54679(4) 1.0187(3) 0.83888(11) Uani 0.0477(6) 4 1 d
C15b C 0.64955(3) 0.5509(2) 0.86785(8) Uani 0.0276(4) 4 1 d
C16b C 0.68640(4) 0.6163(2) 0.89433(8) Uani 0.0278(4) 4 1 d
C17b C 0.69333(3) 0.6898(2) 0.97957(8) Uani 0.0272(4) 4 1 d
C18b C 0.66952(4) 0.8544(2) 0.99372(9) Uani 0.0345(4) 4 1 d
C19b C 0.63793(4) 0.7552(2) 1.01731(9) Uani 0.0346(4) 4 1 d
C20b C 0.64548(3) 0.5398(2) 1.01440(8) Uani 0.0286(4) 4 1 d
C21b C 0.63467(4) 0.4493(2) 0.93284(8) Uani 0.0313(4) 4 1 d
C22b C 0.70040(4) 0.3415(2) 1.03053(9) Uani 0.0339(4) 4 1 d
C23b C 0.73659(5) 0.3673(3) 1.07556(11) Uani 0.0463(6) 4 1 d
C24b C 0.73323(4) 0.5135(3) 1.14050(10) Uani 0.0405(5) 4 1 d
C25b C 0.69669(4) 0.5886(2) 1.12141(8) Uani 0.0310(4) 4 1 d
H1c4a H 0.940277 0.118772 0.714748 Uiso 0.0535 4 1 d
H1c5a H 0.989578 0.044921 0.806459 Uiso 0.0722 4 1 d
H1c6a H 1.015989 0.280007 0.892717 Uiso 0.0839 4 1 d
H1c7a H 0.993129 0.588451 0.888626 Uiso 0.0826 4 1 d
H1c8a H 0.943918 0.667611 0.797506 Uiso 0.058 4 1 d
H1c10a H 0.939113 0.271876 0.586075 Uiso 0.0514 4 1 d
H1c11a H 0.9574 0.383427 0.471391 Uiso 0.0716 4 1 d
H1c12a H 0.944941 0.69694 0.426975 Uiso 0.0819 4 1 d
H1c13a H 0.913474 0.898201 0.494943 Uiso 0.0766 4 1 d
H1c14a H 0.895335 0.791464 0.610394 Uiso 0.053 4 1 d
H1c15a H 0.853644 -0.032977 0.706855 Uiso 0.0331 4 1 d
H1c16a H 0.893111 -0.025981 0.834392 Uiso 0.0358 4 1 d
H2c16a H 0.863783 -0.169753 0.826019 Uiso 0.0358 4 1 d
H1c17a H 0.869273 -0.007508 0.944165 Uiso 0.0332 4 1 d
H1c18a H 0.880768 0.310196 0.882089 Uiso 0.0404 4 1 d
H2c18a H 0.862605 0.314019 0.958547 Uiso 0.0404 4 1 d
H1c19a H 0.816384 0.433834 0.886819 Uiso 0.0404 4 1 d
H2c19a H 0.834521 0.430071 0.810489 Uiso 0.0404 4 1 d
H1c20a H 0.78288 0.211992 0.810776 Uiso 0.0322 4 1 d
H1c21a H 0.801443 -0.000904 0.727215 Uiso 0.0331 4 1 d
H2c21a H 0.809025 0.203525 0.703563 Uiso 0.0331 4 1 d
H1c22a H 0.817972 -0.251522 0.908411 Uiso 0.0369 4 1 d
H2c22a H 0.804087 -0.196764 0.817582 Uiso 0.0369 4 1 d
H1c23a H 0.763035 -0.278024 0.911357 Uiso 0.0476 4 1 d
H2c23a H 0.752919 -0.124935 0.841223 Uiso 0.0476 4 1 d
H1c24a H 0.752215 0.099735 0.929026 Uiso 0.0483 4 1 d
H2c24a H 0.764422 -0.050576 0.998768 Uiso 0.0483 4 1 d
H1c25a H 0.802939 0.225923 0.966056 Uiso 0.0357 4 1 d
H2c25a H 0.818249 0.029037 1.006701 Uiso 0.0357 4 1 d
H1c4b H 0.561567 0.765307 0.634235 Uiso 0.0498 4 1 d
H1c5b H 0.544189 0.882309 0.505249 Uiso 0.069 4 1 d
H1c6b H 0.55646 1.197631 0.473667 Uiso 0.0775 4 1 d
H1c7b H 0.587179 1.397559 0.570207 Uiso 0.0717 4 1 d
H1c8b H 0.60461 1.283886 0.699921 Uiso 0.0528 4 1 d
H1c10b H 0.560358 0.604696 0.76013 Uiso 0.053 4 1 d
H1c11b H 0.511022 0.521954 0.810556 Uiso 0.0702 4 1 d
H1c12b H 0.484406 0.749708 0.878873 Uiso 0.0794 4 1 d
H1c13b H 0.506563 1.060043 0.896843 Uiso 0.0786 4 1 d
H1c14b H 0.555733 1.14678 0.846349 Uiso 0.0572 4 1 d
H1c15b H 0.649903 0.463726 0.824713 Uiso 0.0332 4 1 d
H1c16b H 0.691713 0.715434 0.859575 Uiso 0.0334 4 1 d
H2c16b H 0.701585 0.511738 0.889036 Uiso 0.0334 4 1 d
H1c17b H 0.7169 0.72752 0.988539 Uiso 0.0326 4 1 d
H1c18b H 0.662683 0.924775 0.945502 Uiso 0.0414 4 1 d
H2c18b H 0.680557 0.932545 1.036745 Uiso 0.0414 4 1 d
H1c19b H 0.636088 0.791093 1.070325 Uiso 0.0416 4 1 d
H2c19b H 0.618022 0.785241 0.978999 Uiso 0.0416 4 1 d
H1c20b H 0.633308 0.468633 1.048464 Uiso 0.0343 4 1 d
H1c21b H 0.610214 0.448527 0.91941 Uiso 0.0376 4 1 d
H2c21b H 0.641253 0.316429 0.934804 Uiso 0.0376 4 1 d
H1c22b H 0.7011 0.311454 0.976339 Uiso 0.0406 4 1 d
H2c22b H 0.688691 0.248014 1.057012 Uiso 0.0406 4 1 d
H1c23b H 0.750688 0.420022 1.040891 Uiso 0.0556 4 1 d
H2c23b H 0.744752 0.247375 1.099291 Uiso 0.0556 4 1 d
H1c24b H 0.736723 0.449941 1.190841 Uiso 0.0486 4 1 d
H2c24b H 0.748876 0.617647 1.138383 Uiso 0.0486 4 1 d
H1c25b H 0.682959 0.524309 1.154107 Uiso 0.0372 4 1 d
H2c25b H 0.696748 0.725838 1.127064 Uiso 0.0372 4 1 d
H1o2w H 0.8140(7) 0.865(3) 0.5655(12) Uiso 0.0617 4 1 d
H1o1w H 0.6849(6) 0.353(3) 0.7171(10) Uiso 0.0538 4 1 d
H2o2w H 0.8346(4) 1.000(3) 0.5581(14) Uiso 0.0617 4 1 d
H2o1w H 0.6655(4) 0.492(3) 0.6922(14) Uiso 0.0538 4 1 d
H1o3a H 0.86836(17) 0.602(3) 0.7007(12) Uiso 0.0428 4 1 d
H1o3b H 0.63099(17) 1.094(3) 0.8098(13) Uiso 0.0428 4 1 d
H1o3w H 0.7334(3) 0.511(5) 0.7285(17) Uiso 0.0849 4 1 d
H2o3w H 0.7669(8) 0.541(5) 0.7110(19) Uiso 0.0849 4 1 d

loop_
_atom_site_aniso_label
_atom_site_aniso_type_symbol
_atom_site_aniso_U_11
_atom_site_aniso_U_22
_atom_site_aniso_U_33
_atom_site_aniso_U_12
_atom_site_aniso_U_13
_atom_site_aniso_U_23
Cl1a Cl 0.03717(17) 0.03461(19) 0.03117(19) 0.00133(12) 0.00531(13) 0.00319(13)
Cl1b Cl 0.03595(17) 0.03338(18) 0.03236(19) 0.00227(12) 0.00781(13) 0.00442(13)
O1a O 0.0434(5) 0.0370(6) 0.0229(5) -0.0126(4) 0.0112(4) -0.0041(4)
O2a O 0.0540(6) 0.0452(6) 0.0227(5) -0.0168(5) 0.0099(4) -0.0059(5)
O3a O 0.0307(5) 0.0349(6) 0.0424(6) 0.0005(4) 0.0092(4) -0.0103(5)
O1b O 0.0420(5) 0.0398(6) 0.0197(5) 0.0124(4) 0.0032(4) -0.0005(4)
O2b O 0.0494(6) 0.0452(6) 0.0220(5) 0.0153(5) 0.0085(4) -0.0001(5)
O3b O 0.0314(5) 0.0366(6) 0.0376(6) 0.0003(4) 0.0023(4) -0.0122(5)
O1w O 0.0510(6) 0.0489(7) 0.0391(7) 0.0133(5) 0.0202(5) 0.0126(5)
O2w O 0.0698(8) 0.0480(8) 0.0317(6) -0.0156(6) -0.0042(5) 0.0075(5)
O3w O 0.0513(8) 0.0960(13) 0.0639(10) -0.0036(8) 0.0074(7) 0.0123(10)
N1a N 0.0286(5) 0.0230(5) 0.0202(5) 0.0013(4) 0.0050(4) 0.0013(4)
N1b N 0.0298(5) 0.0242(5) 0.0192(5) -0.0037(4) 0.0046(4) -0.0004(4)
C1a C 0.0279(6) 0.0309(7) 0.0217(6) 0.0006(5) 0.0058(4) -0.0009(5)
C2a C 0.0258(6) 0.0312(7) 0.0240(6) -0.0003(5) 0.0050(5) -0.0026(5)
C3a C 0.0254(6) 0.0502(9) 0.0215(6) -0.0003(5) 0.0057(5) 0.0010(6)
C4a C 0.0373(7) 0.0576(11) 0.0389(9) 0.0105(7) 0.0066(6) 0.0075(8)
C5a C 0.0408(9) 0.0914(17) 0.0493(11) 0.0235(10) 0.0110(8) 0.0248(11)
C6a C 0.0325(8) 0.137(2) 0.0377(10) 0.0120(11) -0.0005(7) 0.0157(13)
C7a C 0.0413(9) 0.122(2) 0.0385(10) -0.0127(11) -0.0054(7) -0.0126(12)
C8a C 0.0372(8) 0.0704(13) 0.0357(9) -0.0081(8) 0.0018(6) -0.0122(9)
C9a C 0.0272(6) 0.0411(8) 0.0250(7) -0.0064(5) 0.0010(5) 0.0019(6)
C10a C 0.0391(7) 0.0629(11) 0.0282(8) -0.0041(7) 0.0103(6) 0.0010(7)
C11a C 0.0456(9) 0.1063(19) 0.0294(9) -0.0196(10) 0.0128(7) -0.0042(10)
C12a C 0.0575(11) 0.114(2) 0.0287(9) -0.0463(13) -0.0046(8) 0.0205(11)
C13a C 0.0627(11) 0.0723(14) 0.0472(11) -0.0335(11) -0.0160(9) 0.0284(11)
C14a C 0.0427(8) 0.0441(9) 0.0406(9) -0.0111(7) -0.0069(6) 0.0092(7)
C15a C 0.0334(6) 0.0273(7) 0.0226(6) -0.0039(5) 0.0068(5) -0.0018(5)
C16a C 0.0294(6) 0.0343(7) 0.0263(7) 0.0050(5) 0.0062(5) 0.0022(6)
C17a C 0.0260(6) 0.0363(7) 0.0198(6) 0.0008(5) 0.0016(4) 0.0026(5)
C18a C 0.0406(7) 0.0391(8) 0.0220(7) -0.0111(6) 0.0070(5) -0.0056(6)
C19a C 0.0532(8) 0.0227(6) 0.0264(7) -0.0017(6) 0.0107(6) -0.0011(5)
C20a C 0.0332(6) 0.0243(6) 0.0219(6) 0.0048(5) 0.0021(5) 0.0027(5)
C21a C 0.0331(6) 0.0285(7) 0.0200(6) 0.0009(5) 0.0013(5) 0.0000(5)
C22a C 0.0375(7) 0.0248(6) 0.0311(7) -0.0031(5) 0.0096(5) 0.0003(5)
C23a C 0.0361(7) 0.0420(8) 0.0423(9) -0.0091(6) 0.0110(6) -0.0038(7)
C24a C 0.0344(7) 0.0525(10) 0.0357(8) -0.0021(6) 0.0116(6) -0.0054(7)
C25a C 0.0354(6) 0.0326(7) 0.0225(6) -0.0003(5) 0.0089(5) -0.0020(5)
C1b C 0.0269(5) 0.0311(7) 0.0219(6) -0.0006(5) 0.0029(4) -0.0005(5)
C2b C 0.0249(5) 0.0316(7) 0.0244(6) 0.0009(5) 0.0030(4) -0.0035(5)
C3b C 0.0282(6) 0.0419(8) 0.0267(7) 0.0082(5) 0.0075(5) 0.0032(6)
C4b C 0.0398(8) 0.0573(11) 0.0261(8) 0.0064(7) 0.0024(6) -0.0012(7)
C5b C 0.0469(9) 0.0977(18) 0.0263(8) 0.0211(10) 0.0017(7) 0.0009(10)
C6b C 0.0553(10) 0.1047(19) 0.0388(10) 0.0421(12) 0.0222(8) 0.0320(12)
C7b C 0.0564(10) 0.0689(14) 0.0614(13) 0.0268(10) 0.0311(10) 0.0335(11)
C8b C 0.0405(8) 0.0460(9) 0.0492(10) 0.0094(7) 0.0181(7) 0.0114(8)
C9b C 0.0256(6) 0.0487(9) 0.0212(6) 0.0006(5) 0.0023(5) 0.0003(6)
C10b C 0.0377(7) 0.0569(11) 0.0374(9) -0.0101(7) 0.0056(6) 0.0015(8)
C11b C 0.0399(9) 0.0871(16) 0.0469(11) -0.0216(9) 0.0029(7) 0.0126(11)
C12b C 0.0338(8) 0.122(2) 0.0444(11) -0.0088(11) 0.0115(7) 0.0164(12)
C13b C 0.0429(9) 0.114(2) 0.0443(11) 0.0130(11) 0.0200(8) -0.0032(12)
C14b C 0.0384(8) 0.0697(13) 0.0367(9) 0.0084(8) 0.0116(6) -0.0058(8)
C15b C 0.0340(6) 0.0283(7) 0.0203(6) 0.0029(5) 0.0038(5) -0.0017(5)
C16b C 0.0331(6) 0.0289(7) 0.0234(6) -0.0001(5) 0.0103(5) 0.0021(5)
C17b C 0.0320(6) 0.0259(6) 0.0244(7) -0.0069(5) 0.0071(5) 0.0015(5)
C18b C 0.0510(8) 0.0255(7) 0.0269(7) -0.0001(6) 0.0061(6) -0.0013(6)
C19b C 0.0382(7) 0.0429(9) 0.0231(7) 0.0082(6) 0.0060(5) -0.0030(6)
C20b C 0.0274(6) 0.0375(8) 0.0218(6) -0.0049(5) 0.0068(5) 0.0015(6)
C21b C 0.0329(6) 0.0364(8) 0.0240(7) -0.0089(5) 0.0030(5) -0.0016(6)
C22b C 0.0455(8) 0.0269(7) 0.0280(7) 0.0035(6) 0.0032(6) 0.0002(6)
C23b C 0.0451(9) 0.0518(10) 0.0390(9) 0.0151(7) -0.0009(7) -0.0028(8)
C24b C 0.0363(7) 0.0492(9) 0.0329(8) 0.0006(6) -0.0023(6) -0.0026(7)
C25b C 0.0368(7) 0.0352(7) 0.0196(6) -0.0014(5) 0.0013(5) -0.0022(5)

loop_
_atom_type_symbol
_atom_type_scat_dispersion_real
_atom_type_scat_dispersion_imag
_atom_type_scat_source
C 0.0181 0.0091 'International Tables Vol C tables 4.2.6.8 and 6.1.1.1'
H 0.0000 0.0000 'International Tables Vol C tables 4.2.6.8 and 6.1.1.1'
Cl 0.3639 0.7018 'International Tables Vol C tables 4.2.6.8 and 6.1.1.1'
N 0.0311 0.0180 'International Tables Vol C tables 4.2.6.8 and 6.1.1.1'
O 0.0492 0.0322 'International Tables Vol C tables 4.2.6.8 and 6.1.1.1'

loop_
_geom_angle_atom_site_label_1
_geom_angle_atom_site_label_2
_geom_angle_atom_site_label_3
_geom_angle
C1a O1a C15a 119.53(11)
C2a O3a H1o3a 107.7(14)
C1b O1b C15b 119.73(11)
C2b O3b H1o3b 107.6(15)
H1o1w O1w H2o1w 101(2)
H1o2w O2w H2o2w 101(2)
C17a N1a C20a 101.01(10)
C17a N1a C22a 114.99(11)
C17a N1a C25a 111.75(10)
C20a N1a C22a 116.62(10)
C20a N1a C25a 111.21(10)
C22a N1a C25a 101.66(11)
C17b N1b C20b 100.61(9)
C17b N1b C22b 116.38(11)
C17b N1b C25b 111.49(10)
C20b N1b C22b 115.59(11)
C20b N1b C25b 111.81(11)
C22b N1b C25b 101.40(10)
O1a C1a O2a 125.42(14)
O1a C1a C2a 108.63(11)
O2a C1a C2a 125.94(13)
O3a C2a C1a 108.69(11)
O3a C2a C3a 107.24(11)
O3a C2a C9a 111.62(12)
C1a C2a C3a 107.69(11)
C1a C2a C9a 111.53(11)
C3a C2a C9a 109.89(11)
C2a C3a C4a 121.80(13)
C2a C3a C8a 118.91(15)
C4a C3a C8a 119.29(14)
C3a C4a C5a 120.17(18)
C3a C4a H1c4a 119.92
C5a C4a H1c4a 119.92
C4a C5a C6a 120.4(2)
C4a C5a H1c5a 119.82
C6a C5a H1c5a 119.82
C5a C6a C7a 119.62(19)
C5a C6a H1c6a 120.19
C7a C6a H1c6a 120.19
C6a C7a C8a 121.1(2)
C6a C7a H1c7a 119.43
C8a C7a H1c7a 119.43
C3a C8a C7a 119.4(2)
C3a C8a H1c8a 120.29
C7a C8a H1c8a 120.29
C2a C9a C10a 120.85(14)
C2a C9a C14a 120.09(14)
C10a C9a C14a 119.00(16)
C9a C10a C11a 120.1(2)
C9a C10a H1c10a 119.94
C11a C10a H1c10a 119.94
C10a C11a C12a 120.3(2)
C10a C11a H1c11a 119.85
C12a C11a H1c11a 119.85
C11a C12a C13a 119.9(2)
C11a C12a H1c12a 120.04
C13a C12a H1c12a 120.04
C12a C13a C14a 120.6(2)
C12a C13a H1c13a 119.72
C14a C13a H1c13a 119.72
C9a C14a C13a 120.10(18)
C9a C14a H1c14a 119.95
C13a C14a H1c14a 119.95
O1a C15a C16a 105.43(10)
O1a C15a C21a 109.19(11)
O1a C15a H1c15a 113.64
C16a C15a C21a 113.24(12)
C16a C15a H1c15a 109.62
C21a C15a H1c15a 105.89
C15a C16a C17a 113.50(12)
C15a C16a H1c16a 109.47
C15a C16a H2c16a 109.47
C17a C16a H1c16a 109.47
C17a C16a H2c16a 109.47
H1c16a C16a H2c16a 105.12
N1a C17a C16a 108.38(10)
N1a C17a C18a 101.98(11)
N1a C17a H1c17a 116.5
C16a C17a C18a 113.92(12)
C16a C17a H1c17a 105.14
C18a C17a H1c17a 111.22
C17a C18a C19a 104.91(11)
C17a C18a H1c18a 109.47
C17a C18a H2c18a 109.47
C19a C18a H1c18a 109.47
C19a C18a H2c18a 109.47
H1c18a C18a H2c18a 113.67
C18a C19a C20a 105.24(11)
C18a C19a H1c19a 109.47
C18a C19a H2c19a 109.47
C20a C19a H1c19a 109.47
C20a C19a H2c19a 109.47
H1c19a C19a H2c19a 113.39
N1a C20a C19a 101.41(10)
N1a C20a C21a 109.65(11)
N1a C20a H1c20a 115.63
C19a C20a C21a 112.71(12)
C19a C20a H1c20a 112.73
C21a C20a H1c20a 104.95
C15a C21a C20a 113.54(11)
C15a C21a H1c21a 109.47
C15a C21a H2c21a 109.47
C20a C21a H1c21a 109.47
C20a C21a H2c21a 109.47
H1c21a C21a H2c21a 105.07
N1a C22a C23a 104.82(12)
N1a C22a H1c22a 109.47
N1a C22a H2c22a 109.47
C23a C22a H1c22a 109.47
C23a C22a H2c22a 109.47
H1c22a C22a H2c22a 113.75
C22a C23a C24a 105.05(12)
C22a C23a H1c23a 109.47
C22a C23a H2c23a 109.47
C24a C23a H1c23a 109.47
C24a C23a H2c23a 109.47
H1c23a C23a H2c23a 113.55
C23a C24a C25a 105.73(13)
C23a C24a H1c24a 109.47
C23a C24a H2c24a 109.47
C25a C24a H1c24a 109.47
C25a C24a H2c24a 109.47
H1c24a C24a H2c24a 112.97
N1a C25a C24a 104.79(11)
N1a C25a H1c25a 109.47
N1a C25a H2c25a 109.47
C24a C25a H1c25a 109.47
C24a C25a H2c25a 109.47
H1c25a C25a H2c25a 113.78
O1b C1b O2b 125.37(13)
O1b C1b C2b 108.65(12)
O2b C1b C2b 125.97(12)
O3b C2b C1b 108.56(10)
O3b C2b C3b 111.62(12)
O3b C2b C9b 107.13(12)
C1b C2b C3b 111.34(12)
C1b C2b C9b 107.73(12)
C3b C2b C9b 110.29(10)
C2b C3b C4b 120.95(14)
C2b C3b C8b 119.92(14)
C4b C3b C8b 119.07(15)
C3b C4b C5b 120.02(19)
C3b C4b H1c4b 119.99
C5b C4b H1c4b 119.99
C4b C5b C6b 120.58(19)
C4b C5b H1c5b 119.71
C6b C5b H1c5b 119.71
C5b C6b C7b 119.8(2)
C5b C6b H1c6b 120.09
C7b C6b H1c6b 120.09
C6b C7b C8b 120.2(2)
C6b C7b H1c7b 119.88
C8b C7b H1c7b 119.88
C3b C8b C7b 120.27(17)
C3b C8b H1c8b 119.86
C7b C8b H1c8b 119.86
C2b C9b C10b 121.91(14)
C2b C9b C14b 118.78(15)
C10b C9b C14b 119.30(16)
C9b C10b C11b 120.36(19)
C9b C10b H1c10b 119.82
C11b C10b H1c10b 119.82
C10b C11b C12b 120.0(2)
C10b C11b H1c11b 119.99
C12b C11b H1c11b 119.99
C11b C12b C13b 120.0(2)
C11b C12b H1c12b 120.01
C13b C12b H1c12b 120.01
C12b C13b C14b 120.7(2)
C12b C13b H1c13b 119.65
C14b C13b H1c13b 119.65
C9b C14b C13b 119.6(2)
C9b C14b H1c14b 120.18
C13b C14b H1c14b 120.18
O1b C15b C16b 109.12(11)
O1b C15b C21b 105.60(11)
O1b C15b H1c15b 113.59
C16b C15b C21b 113.27(11)
C16b C15b H1c15b 105.96
C21b C15b H1c15b 109.46
C15b C16b C17b 112.78(12)
C15b C16b H1c16b 109.47
C15b C16b H2c16b 109.47
C17b C16b H1c16b 109.47
C17b C16b H2c16b 109.47
H1c16b C16b H2c16b 105.94
N1b C17b C16b 110.06(11)
N1b C17b C18b 101.70(11)
N1b C17b H1c17b 115.29
C16b C17b C18b 112.90(11)
C16b C17b H1c17b 104.59
C18b C17b H1c17b 112.58
C17b C18b C19b 105.14(12)
C17b C18b H1c18b 109.47
C17b C18b H2c18b 109.47
C19b C18b H1c18b 109.47
C19b C18b H2c18b 109.47
H1c18b C18b H2c18b 113.48
C18b C19b C20b 104.76(12)
C18b C19b H1c19b 109.47
C18b C19b H2c19b 109.47
C20b C19b H1c19b 109.47
C20b C19b H2c19b 109.47
H1c19b C19b H2c19b 113.8
N1b C20b C19b 101.95(11)
N1b C20b C21b 108.62(11)
N1b C20b H1c20b 116.43
C19b C20b C21b 114.07(11)
C19b C20b H1c20b 111.22
C21b C20b H1c20b 104.87
C15b C21b C20b 113.47(12)
C15b C21b H1c21b 109.47
C15b C21b H2c21b 109.47
C20b C21b H1c21b 109.47
C20b C21b H2c21b 109.47
H1c21b C21b H2c21b 105.16
N1b C22b C23b 104.17(12)
N1b C22b H1c22b 109.47
N1b C22b H2c22b 109.47
C23b C22b H1c22b 109.47
C23b C22b H2c22b 109.47
H1c22b C22b H2c22b 114.3
C22b C23b C24b 104.66(14)
C22b C23b H1c23b 109.47
C22b C23b H2c23b 109.47
C24b C23b H1c23b 109.47
C24b C23b H2c23b 109.47
H1c23b C23b H2c23b 113.89
C23b C24b C25b 105.78(12)
C23b C24b H1c24b 109.47
C23b C24b H2c24b 109.47
C25b C24b H1c24b 109.47
C25b C24b H2c24b 109.47
H1c24b C24b H2c24b 112.93
N1b C25b C24b 105.34(12)
N1b C25b H1c25b 109.47
N1b C25b H2c25b 109.47
C24b C25b H1c25b 109.47
C24b C25b H2c25b 109.47
H1c25b C25b H2c25b 113.31

loop_
_geom_bond_atom_site_label_1
_geom_bond_atom_site_label_2
_geom_bond_distance
O1a C1a 1.3236(18)
O1a C15a 1.4614(18)
O2a C1a 1.2039(17)
O3a C2a 1.4117(18)
O3a H1o3a 0.820(8)
O1b C1b 1.3252(17)
O1b C15b 1.4618(18)
O2b C1b 1.2028(19)
O3b C2b 1.4098(17)
O3b H1o3b 0.820(9)
O1w H1o1w 0.820(18)
O1w H2o1w 0.820(19)
O2w H1o2w 0.82(2)
O2w H2o2w 0.820(18)
O3w H1o3w 0.820(16)
N1a C17a 1.5161(17)
N1a C20a 1.5274(17)
N1a C22a 1.5058(18)
N1a C25a 1.5181(19)
N1b C17b 1.5241(18)
N1b C20b 1.5161(17)
N1b C22b 1.5064(19)
N1b C25b 1.5234(17)
C1a C2a 1.5484(19)
C2a C3a 1.5351(18)
C2a C9a 1.534(2)
C3a C4a 1.392(3)
C3a C8a 1.387(3)
C4a C5a 1.392(2)
C4a H1c4a 0.96
C5a C6a 1.370(4)
C5a H1c5a 0.96
C6a C7a 1.373(4)
C6a H1c6a 0.96
C7a C8a 1.392(3)
C7a H1c7a 0.96
C8a H1c8a 0.96
C9a C10a 1.391(2)
C9a C14a 1.389(2)
C10a C11a 1.393(3)
C10a H1c10a 0.96
C11a C12a 1.377(4)
C11a H1c11a 0.96
C12a C13a 1.369(4)
C12a H1c12a 0.96
C13a C14a 1.393(3)
C13a H1c13a 0.96
C14a H1c14a 0.96
C15a C16a 1.5243(19)
C15a C21a 1.5253(19)
C15a H1c15a 0.96
C16a C17a 1.532(2)
C16a H1c16a 0.96
C16a H2c16a 0.96
C17a C18a 1.531(2)
C17a H1c17a 0.96
C18a C19a 1.551(2)
C18a H1c18a 0.96
C18a H2c18a 0.96
C19a C20a 1.534(2)
C19a H1c19a 0.96
C19a H2c19a 0.96
C20a C21a 1.528(2)
C20a H1c20a 0.96
C21a H1c21a 0.96
C21a H2c21a 0.96
C22a C23a 1.519(2)
C22a H1c22a 0.96
C22a H2c22a 0.96
C23a C24a 1.536(3)
C23a H1c23a 0.96
C23a H2c23a 0.96
C24a C25a 1.523(2)
C24a H1c24a 0.96
C24a H2c24a 0.96
C25a H1c25a 0.96
C25a H2c25a 0.96
C1b C2b 1.5524(19)
C2b C3b 1.535(2)
C2b C9b 1.533(2)
C3b C4b 1.395(2)
C3b C8b 1.388(3)
C4b C5b 1.394(3)
C4b H1c4b 0.96
C5b C6b 1.375(4)
C5b H1c5b 0.96
C6b C7b 1.379(3)
C6b H1c6b 0.96
C7b C8b 1.397(3)
C7b H1c7b 0.96
C8b H1c8b 0.96
C9b C10b 1.392(3)
C9b C14b 1.389(3)
C10b C11b 1.395(3)
C10b H1c10b 0.96
C11b C12b 1.374(4)
C11b H1c11b 0.96
C12b C13b 1.377(4)
C12b H1c12b 0.96
C13b C14b 1.396(3)
C13b H1c13b 0.96
C14b H1c14b 0.96
C15b C16b 1.5266(19)
C15b C21b 1.526(2)
C15b H1c15b 0.96
C16b C17b 1.5306(19)
C16b H1c16b 0.96
C16b H2c16b 0.96
C17b C18b 1.533(2)
C17b H1c17b 0.96
C18b C19b 1.549(2)
C18b H1c18b 0.96
C18b H2c18b 0.96
C19b C20b 1.532(2)
C19b H1c19b 0.96
C19b H2c19b 0.96
C20b C21b 1.528(2)
C20b H1c20b 0.96
C21b H1c21b 0.96
C21b H2c21b 0.96
C22b C23b 1.521(2)
C22b H1c22b 0.96
C22b H2c22b 0.96
C23b C24b 1.533(3)
C23b H1c23b 0.96
C23b H2c23b 0.96
C24b C25b 1.526(2)
C24b H1c24b 0.96
C24b H2c24b 0.96
C25b H1c25b 0.96
C25b H2c25b 0.96

loop_
_geom_hbond_atom_site_label_D
_geom_hbond_atom_site_label_H
_geom_hbond_atom_site_label_A
_geom_hbond_site_symmetry_A
_geom_hbond_distance_DH
_geom_hbond_distance_HA
_geom_hbond_distance_DA
_geom_hbond_angle_DHA
C20a H1c20a O3w . 0.96 2.49 3.190(2) 129.82
O2w H1o2w Cl1a . 0.82(2) 2.34(2) 3.1502(15) 172(2)
O1w H1o1w Cl1b . 0.820(18) 2.299(18) 3.1129(14) 172(2)
O2w H2o2w O2a 1_565 0.820(18) 2.134(19) 2.9420(18) 168(2)
O1w H2o1w O2b . 0.820(19) 2.118(19) 2.9317(19) 171(2)
O3a H1o3a Cl1a . 0.820(8) 2.255(7) 3.0706(11) 172.7(19)
O3b H1o3b Cl1b 1_565 0.820(9) 2.217(8) 3.0323(11) 172(2)
O3w H1o3w O1w . 0.820(16) 2.152(16) 2.939(2) 161(3)
O3w H2o3w Cl1a . 1.04(4) 2.22(4) 3.214(2) 160(2)

loop_
_restr_distance_atom_site_label_1
_restr_distance_atom_site_label_2
_restr_distance_target
_restr_distance_target_weight_param
O3a H1o3a 0.82 0.001
O3b H1o3b 0.82 0.001
O1w H1o1w 0.82 0.001
O1w H2o1w 0.82 0.001
O2w H1o2w 0.82 0.001
O2w H2o2w 0.82 0.001
O3w H1o3w 0.82 0.001
O3w H1o3w 0.82 0.001
